data_4076275
loop_
_publ_author_name
'Leung, Wing-Por'
'Ip, Queenie Wai-Yan'
'Lam, Tai-Wing'
'Mak, Thomas C. W.'

_publ_section_title
;
 Syntheses, Structures, and Reactivities of 2,3-Pyrazyl-Linked
 Bis(1-aza-allyl) Alkali-Metal Complexes
;
_journal_issue 6
_journal_name_full Organometallics
_journal_page_first 1284
_journal_paper_doi 10.1021/om034323q
_journal_volume 23
_journal_year 2004
_chemical_formula_sum 'C29 H59 Mg N3 O P2 Si2'
_chemical_formula_weight 608.22
_chemical_name_systematic
; 
 ? 
;
_space_group_IT_number 15
_symmetry_cell_setting monoclinic
_symmetry_space_group_name_Hall '-C 2yc'
_symmetry_space_group_name_H-M 'C 1 2/c 1'
_atom_sites_solution_hydrogens geom
_atom_sites_solution_primary direct
_atom_sites_solution_secondary difmap
_audit_creation_method SHELXL-97
_cell_angle_alpha 90.00
_cell_angle_beta 104.0880(10)
_cell_angle_gamma 90.00
_cell_formula_units_Z 8
_cell_length_a 38.2658(18)
_cell_length_b 10.8370(5)
_cell_length_c 18.0881(9)
_cell_measurement_temperature 293(2)
_cell_volume 7275.3(6)
_computing_cell_refinement 'Bruker SMART'
_computing_data_collection 'Bruker SMART'
_computing_data_reduction 'Bruker SHELXTL'
_computing_molecular_graphics 'Bruker SHELXTL'
_computing_publication_material 'Bruker SHELXTL'
_computing_structure_refinement 'SHELXL-97 (Sheldrick, 1997)'
_computing_structure_solution 'SHELXS-97 (Sheldrick, 1990)'
_diffrn_ambient_temperature 293(2)
_diffrn_measured_fraction_theta_full 0.996
_diffrn_measured_fraction_theta_max 0.996
_diffrn_measurement_device_type 'CCD area detector'
_diffrn_measurement_method 'phi and omega scans'
_diffrn_radiation_monochromator graphite
_diffrn_radiation_source 'fine-focus sealed tube'
_diffrn_radiation_type MoK\a
_diffrn_radiation_wavelength 0.71073
_diffrn_reflns_av_R_equivalents 0.0395
_diffrn_reflns_av_sigmaI/netI 0.0421
_diffrn_reflns_limit_h_max 50
_diffrn_reflns_limit_h_min -42
_diffrn_reflns_limit_k_max 13
_diffrn_reflns_limit_k_min -14
_diffrn_reflns_limit_l_max 23
_diffrn_reflns_limit_l_min -23
_diffrn_reflns_number 24044
_diffrn_reflns_theta_full 28.04
_diffrn_reflns_theta_max 28.04
_diffrn_reflns_theta_min 1.10
_exptl_absorpt_coefficient_mu 0.227
_exptl_absorpt_correction_T_max 1.000000
_exptl_absorpt_correction_T_min 0.771105
_exptl_absorpt_correction_type sadabs
_exptl_crystal_density_diffrn 1.111
_exptl_crystal_density_method 'not measured'
_exptl_crystal_F_000 2656
_exptl_crystal_size_max 1.20
_exptl_crystal_size_mid 0.62
_exptl_crystal_size_min 0.41
_refine_diff_density_max 0.482
_refine_diff_density_min -0.484
_refine_diff_density_rms 0.093
_refine_ls_extinction_method none
_refine_ls_goodness_of_fit_ref 1.021
_refine_ls_hydrogen_treatment mixed
_refine_ls_matrix_type full
_refine_ls_number_parameters 343
_refine_ls_number_reflns 8785
_refine_ls_number_restraints 0
_refine_ls_restrained_S_all 1.021
_refine_ls_R_factor_all 0.0853
_refine_ls_R_factor_gt 0.0548
_refine_ls_shift/su_max 0.001
_refine_ls_shift/su_mean 0.000
_refine_ls_structure_factor_coef Fsqd
_refine_ls_weighting_details 'calc w=1/[\s^2^(Fo^2^)+(0.1102P)^2^+0.3691P] where P=(Fo^2^+2Fc^2^)/3'
_refine_ls_weighting_scheme calc
_refine_ls_wR_factor_gt 0.1509
_refine_ls_wR_factor_ref 0.1775
_reflns_number_gt 5867
_reflns_number_total 8785
_reflns_threshold_expression >2sigma(I)
_cod_data_source_file om034323qsi20031125_104155.cif
_cod_data_source_block Mg
_cod_depositor_comments
;
The following automatic conversions were performed:

'_symmetry_cell_setting' value 'MONOCLINIC' changed to 'monoclinic'
according to /home/saulius/struct/CIF-dictionaries/cif_core.dic
dictionary named 'cif_core.dic' version 2.4.1 from 2010-06-29.

Automatic conversion script
Id: cif_fix_values 1715 2011-07-08 13:25:40Z adriana 
;
_cod_original_sg_symbol_H-M C2/c
_cod_database_code 4076275

loop_
_symmetry_equiv_pos_as_xyz
'x, y, z'
'-x, y, -z+1/2'
'x+1/2, y+1/2, z'
'-x+1/2, y+1/2, -z+1/2'
'-x, -y, -z'
'x, -y, z-1/2'
'-x+1/2, -y+1/2, -z'
'x+1/2, -y+1/2, z-1/2'

loop_
_atom_site_label
_atom_site_type_symbol
_atom_site_fract_x
_atom_site_fract_y
_atom_site_fract_z
_atom_site_U_iso_or_equiv
_atom_site_adp_type
_atom_site_occupancy
_atom_site_symmetry_multiplicity
_atom_site_calc_flag
_atom_site_refinement_flags
Mg1 Mg 0.617913(18) 0.08288(7) 0.04467(4) 0.04077(19) Uani 1 1 d .
P1 P 0.672897(15) -0.10024(6) 0.03886(3) 0.04524(17) Uani 1 1 d .
P2 P 0.586871(15) 0.29017(6) -0.06563(3) 0.04350(16) Uani 1 1 d .
Si1 Si 0.709229(17) 0.12473(8) 0.11837(4) 0.0576(2) Uani 1 1 d .
Si2 Si 0.59103(2) 0.33762(8) 0.10435(4) 0.0635(2) Uani 1 1 d .
N1 N 0.59674(5) 0.00206(17) -0.05976(10) 0.0417(4) Uani 1 1 d .
N2 N 0.67241(4) 0.03958(18) 0.07179(10) 0.0444(4) Uani 1 1 d .
N3 N 0.59775(5) 0.26301(18) 0.02517(10) 0.0458(4) Uani 1 1 d .
C1 C 0.63096(6) -0.1639(2) 0.01061(14) 0.0522(6) Uani 1 1 d .
H1A H 0.6248 -0.2272 0.0440 0.063 Uiso 1 1 calc R
C2 C 0.60225(6) -0.1221(2) -0.05146(13) 0.0469(5) Uani 1 1 d .
C3 C 0.57934(8) -0.2055(2) -0.09902(17) 0.0651(7) Uani 1 1 d .
H3A H 0.5830 -0.2901 -0.0928 0.078 Uiso 1 1 calc R
C4 C 0.55119(8) -0.1596(3) -0.15556(17) 0.0709(8) Uani 1 1 d .
H4A H 0.5358 -0.2140 -0.1876 0.085 Uiso 1 1 calc R
C5 C 0.54572(7) -0.0360(3) -0.16483(15) 0.0623(7) Uani 1 1 d .
H5A H 0.5269 -0.0066 -0.2036 0.075 Uiso 1 1 calc R
C6 C 0.56859(6) 0.0485(2) -0.11576(13) 0.0465(5) Uani 1 1 d .
C7 C 0.56235(6) 0.1756(2) -0.12094(14) 0.0522(6) Uani 1 1 d .
H7A H 0.5426 0.2014 -0.1588 0.063 Uiso 1 1 calc R
C8 C 0.69911(7) -0.2037(3) 0.11229(14) 0.0569(6) Uani 1 1 d .
H8A H 0.7226 -0.1641 0.1314 0.068 Uiso 1 1 calc R
C9 C 0.68193(8) -0.2130(3) 0.18064(16) 0.0788(9) Uani 1 1 d .
H9A H 0.6961 -0.2670 0.2183 0.118 Uiso 1 1 calc R
H9B H 0.6579 -0.2452 0.1639 0.118 Uiso 1 1 calc R
H9C H 0.6811 -0.1325 0.2023 0.118 Uiso 1 1 calc R
C10 C 0.70687(9) -0.3330(3) 0.0860(2) 0.0833(10) Uani 1 1 d .
H10A H 0.7207 -0.3787 0.1286 0.125 Uiso 1 1 calc R
H10B H 0.7203 -0.3263 0.0476 0.125 Uiso 1 1 calc R
H10C H 0.6845 -0.3749 0.0652 0.125 Uiso 1 1 calc R
C11 C 0.69692(7) -0.1001(3) -0.03855(15) 0.0608(7) Uani 1 1 d .
H11A H 0.7228 -0.1041 -0.0152 0.073 Uiso 1 1 calc R
C12 C 0.68949(10) 0.0171(3) -0.08623(18) 0.0836(10) Uani 1 1 d .
H12A H 0.7025 0.0144 -0.1254 0.125 Uiso 1 1 calc R
H12B H 0.6972 0.0875 -0.0542 0.125 Uiso 1 1 calc R
H12C H 0.6641 0.0234 -0.1092 0.125 Uiso 1 1 calc R
C13 C 0.68662(11) -0.2129(3) -0.09125(18) 0.0908(11) Uani 1 1 d .
H13A H 0.6997 -0.2106 -0.1303 0.136 Uiso 1 1 calc R
H13B H 0.6612 -0.2113 -0.1143 0.136 Uiso 1 1 calc R
H13C H 0.6925 -0.2872 -0.0619 0.136 Uiso 1 1 calc R
C14 C 0.63042(7) 0.3168(2) -0.09013(13) 0.0522(6) Uani 1 1 d .
H14A H 0.6473 0.2590 -0.0583 0.063 Uiso 1 1 calc R
C15 C 0.63132(9) 0.2860(4) -0.17236(16) 0.0790(9) Uani 1 1 d .
H15A H 0.6549 0.3023 -0.1794 0.119 Uiso 1 1 calc R
H15B H 0.6140 0.3360 -0.2069 0.119 Uiso 1 1 calc R
H15C H 0.6256 0.2004 -0.1823 0.119 Uiso 1 1 calc R
C16 C 0.64579(9) 0.4455(3) -0.06646(19) 0.0764(9) Uani 1 1 d .
H16A H 0.6683 0.4551 -0.0803 0.115 Uiso 1 1 calc R
H16B H 0.6495 0.4549 -0.0123 0.115 Uiso 1 1 calc R
H16C H 0.6291 0.5071 -0.0920 0.115 Uiso 1 1 calc R
C17 C 0.56000(8) 0.4301(2) -0.09266(16) 0.0608(6) Uani 1 1 d .
H17A H 0.5729 0.4977 -0.0616 0.073 Uiso 1 1 calc R
C18 C 0.52304(10) 0.4192(4) -0.0738(2) 0.0951(12) Uani 1 1 d .
H18A H 0.5097 0.4942 -0.0879 0.143 Uiso 1 1 calc R
H18B H 0.5264 0.4053 -0.0201 0.143 Uiso 1 1 calc R
H18C H 0.5099 0.3514 -0.1016 0.143 Uiso 1 1 calc R
C19 C 0.55478(10) 0.4677(3) -0.17643(18) 0.0793(9) Uani 1 1 d .
H19A H 0.5408 0.5421 -0.1860 0.119 Uiso 1 1 calc R
H19B H 0.5424 0.4030 -0.2087 0.119 Uiso 1 1 calc R
H19C H 0.5779 0.4816 -0.1870 0.119 Uiso 1 1 calc R
C20 C 0.71658(10) 0.1100(4) 0.22407(18) 0.0944(11) Uani 1 1 d .
H20A H 0.6948 0.1318 0.2385 0.142 Uiso 1 1 calc R
H20B H 0.7357 0.1643 0.2489 0.142 Uiso 1 1 calc R
H20C H 0.7230 0.0265 0.2390 0.142 Uiso 1 1 calc R
C21 C 0.75362(8) 0.0820(4) 0.0979(2) 0.0950(12) Uani 1 1 d .
H21A H 0.7517 0.0877 0.0441 0.143 Uiso 1 1 calc R
H21B H 0.7598 -0.0009 0.1147 0.143 Uiso 1 1 calc R
H21C H 0.7720 0.1375 0.1245 0.143 Uiso 1 1 calc R
C22 C 0.70294(9) 0.2901(3) 0.0924(2) 0.0876(10) Uani 1 1 d .
H22A H 0.6806 0.3186 0.1015 0.131 Uiso 1 1 calc R
H22B H 0.7025 0.3003 0.0394 0.131 Uiso 1 1 calc R
H22C H 0.7225 0.3372 0.1227 0.131 Uiso 1 1 calc R
C23 C 0.62509(9) 0.2812(4) 0.19005(17) 0.0923(11) Uani 1 1 d .
H23A H 0.6268 0.3387 0.2312 0.138 Uiso 1 1 calc R
H23B H 0.6481 0.2738 0.1781 0.138 Uiso 1 1 calc R
H23C H 0.6178 0.2020 0.2049 0.138 Uiso 1 1 calc R
C24 C 0.54658(10) 0.3044(4) 0.1279(2) 0.0951(12) Uani 1 1 d .
H24A H 0.5376 0.3783 0.1460 0.143 Uiso 1 1 calc R
H24B H 0.5499 0.2420 0.1666 0.143 Uiso 1 1 calc R
H24C H 0.5296 0.2758 0.0830 0.143 Uiso 1 1 calc R
C25 C 0.59570(15) 0.5098(3) 0.1015(2) 0.1174(16) Uani 1 1 d .
H25A H 0.5810 0.5473 0.1313 0.176 Uiso 1 1 calc R
H25B H 0.5881 0.5378 0.0497 0.176 Uiso 1 1 calc R
H25C H 0.6204 0.5323 0.1221 0.176 Uiso 1 1 calc R
C31 C 0.54565(7) -0.0064(4) 0.0619(2) 0.0886(11) Uani 1 1 d .
H31A H 0.5299 0.0589 0.0712 0.106 Uiso 1 1 calc R
H31B H 0.5442 -0.0095 0.0077 0.106 Uiso 1 1 calc R
C32 C 0.53520(13) -0.1175(6) 0.0861(4) 0.168(3) Uani 1 1 d .
H32A H 0.5346 -0.1798 0.0473 0.202 Uiso 1 1 calc R
H32B H 0.5112 -0.1102 0.0943 0.202 Uiso 1 1 calc R
C33 C 0.56033(12) -0.1541(4) 0.1566(2) 0.1029(13) Uani 1 1 d .
H33A H 0.5700 -0.2356 0.1516 0.124 Uiso 1 1 calc R
H33B H 0.5485 -0.1553 0.1983 0.124 Uiso 1 1 calc R
C34 C 0.58961(8) -0.0600(3) 0.17059(17) 0.0788(9) Uani 1 1 d .
H34A H 0.5894 -0.0118 0.2156 0.095 Uiso 1 1 calc R
H34B H 0.6130 -0.0995 0.1779 0.095 Uiso 1 1 calc R
O1 O 0.58255(4) 0.01761(17) 0.10395(10) 0.0584(5) Uani 1 1 d .

loop_
_atom_site_aniso_label
_atom_site_aniso_U_11
_atom_site_aniso_U_22
_atom_site_aniso_U_33
_atom_site_aniso_U_23
_atom_site_aniso_U_13
_atom_site_aniso_U_12
Mg1 0.0345(3) 0.0521(4) 0.0350(4) 0.0001(3) 0.0072(3) 0.0006(3)
P1 0.0378(3) 0.0602(4) 0.0372(3) 0.0000(3) 0.0081(2) 0.0055(2)
P2 0.0442(3) 0.0450(3) 0.0412(3) 0.0021(2) 0.0102(2) 0.0002(2)
Si1 0.0384(3) 0.0853(5) 0.0468(4) -0.0114(3) 0.0061(3) -0.0079(3)
Si2 0.0798(5) 0.0675(5) 0.0493(4) -0.0057(3) 0.0277(4) 0.0111(4)
N1 0.0373(9) 0.0446(10) 0.0388(9) 0.0006(7) 0.0011(7) -0.0027(7)
N2 0.0344(9) 0.0615(12) 0.0361(9) -0.0022(8) 0.0065(7) 0.0010(8)
N3 0.0472(10) 0.0514(11) 0.0404(10) 0.0003(8) 0.0141(8) 0.0033(8)
C1 0.0462(12) 0.0536(14) 0.0529(14) 0.0079(11) 0.0046(10) -0.0010(10)
C2 0.0428(11) 0.0476(13) 0.0463(12) -0.0008(10) 0.0034(9) -0.0018(9)
C3 0.0677(16) 0.0440(13) 0.0707(18) 0.0004(13) -0.0079(13) -0.0085(12)
C4 0.0709(18) 0.0597(17) 0.0669(18) -0.0054(14) -0.0128(14) -0.0192(14)
C5 0.0535(14) 0.0612(16) 0.0571(15) 0.0045(12) -0.0154(11) -0.0083(12)
C6 0.0407(11) 0.0520(13) 0.0425(12) 0.0031(10) 0.0015(9) -0.0064(9)
C7 0.0455(12) 0.0549(14) 0.0477(13) 0.0068(10) -0.0054(10) -0.0026(10)
C8 0.0450(12) 0.0723(17) 0.0504(14) 0.0039(12) 0.0057(10) 0.0120(11)
C9 0.0740(19) 0.108(2) 0.0540(16) 0.0288(16) 0.0143(14) 0.0273(17)
C10 0.077(2) 0.082(2) 0.081(2) 0.0014(17) -0.0010(16) 0.0298(17)
C11 0.0605(15) 0.0778(18) 0.0495(14) -0.0049(13) 0.0240(12) 0.0067(13)
C12 0.110(3) 0.094(2) 0.0592(18) 0.0042(16) 0.0449(18) 0.004(2)
C13 0.124(3) 0.095(2) 0.0620(19) -0.0229(18) 0.039(2) 0.004(2)
C14 0.0547(13) 0.0618(15) 0.0437(12) -0.0045(11) 0.0188(10) -0.0072(11)
C15 0.081(2) 0.111(3) 0.0522(16) -0.0106(16) 0.0296(15) -0.0053(18)
C16 0.0729(19) 0.075(2) 0.085(2) -0.0109(16) 0.0274(16) -0.0240(16)
C17 0.0707(17) 0.0499(14) 0.0610(16) 0.0096(12) 0.0145(13) 0.0099(12)
C18 0.078(2) 0.108(3) 0.104(3) 0.027(2) 0.0319(19) 0.043(2)
C19 0.102(2) 0.0642(19) 0.0661(19) 0.0185(15) 0.0086(17) 0.0093(16)
C20 0.075(2) 0.145(3) 0.0529(18) -0.0077(19) -0.0048(15) -0.019(2)
C21 0.0444(15) 0.127(3) 0.115(3) -0.023(2) 0.0226(17) -0.0124(18)
C22 0.076(2) 0.088(2) 0.090(2) -0.0137(19) 0.0036(17) -0.0259(17)
C23 0.089(2) 0.139(3) 0.0472(16) -0.0149(18) 0.0119(15) 0.010(2)
C24 0.095(2) 0.119(3) 0.087(2) 0.023(2) 0.053(2) 0.046(2)
C25 0.209(5) 0.073(2) 0.084(3) -0.024(2) 0.062(3) 0.000(3)
C31 0.0410(14) 0.129(3) 0.091(2) 0.051(2) 0.0076(14) -0.0038(16)
C32 0.091(3) 0.210(6) 0.176(5) 0.113(5) -0.022(3) -0.057(3)
C33 0.122(3) 0.090(3) 0.098(3) 0.040(2) 0.028(2) -0.003(2)
C34 0.0674(18) 0.113(3) 0.0586(17) 0.0362(17) 0.0203(14) 0.0125(17)
O1 0.0434(8) 0.0764(12) 0.0564(10) 0.0231(9) 0.0139(7) 0.0036(8)

loop_
_atom_type_symbol
_atom_type_description
_atom_type_scat_dispersion_real
_atom_type_scat_dispersion_imag
_atom_type_scat_source
C C 0.0033 0.0016 'International Tables Vol C Tables 4.2.6.8 and 6.1.1.4'
H H 0.0000 0.0000 'International Tables Vol C Tables 4.2.6.8 and 6.1.1.4'
N N 0.0061 0.0033 'International Tables Vol C Tables 4.2.6.8 and 6.1.1.4'
O O 0.0106 0.0060 'International Tables Vol C Tables 4.2.6.8 and 6.1.1.4'
Si Si 0.0817 0.0704 'International Tables Vol C Tables 4.2.6.8 and 6.1.1.4'
P P 0.1023 0.0942 'International Tables Vol C Tables 4.2.6.8 and 6.1.1.4'
Mg Mg 0.0486 0.0363 'International Tables Vol C Tables 4.2.6.8 and 6.1.1.4'

loop_
_geom_angle_atom_site_label_1
_geom_angle_atom_site_label_2
_geom_angle_atom_site_label_3
_geom_angle
O1 Mg1 N1 99.83(8)
O1 Mg1 N2 123.52(8)
N1 Mg1 N2 105.58(8)
O1 Mg1 N3 98.44(7)
N1 Mg1 N3 101.25(8)
N2 Mg1 N3 123.87(8)
O1 Mg1 C2 88.98(8)
N1 Mg1 C2 27.73(7)
N2 Mg1 C2 91.05(7)
N3 Mg1 C2 128.38(8)
O1 Mg1 C1 87.79(8)
N1 Mg1 C1 56.42(7)
N2 Mg1 C1 67.40(7)
N3 Mg1 C1 157.63(8)
C2 Mg1 C1 29.73(6)
O1 Mg1 P1 111.04(6)
N1 Mg1 P1 78.67(6)
N2 Mg1 P1 33.05(6)
N3 Mg1 P1 150.17(6)
C2 Mg1 P1 58.89(5)
C1 Mg1 P1 34.61(5)
O1 Mg1 P2 113.32(5)
N1 Mg1 P2 73.11(6)
N2 Mg1 P2 122.03(6)
N3 Mg1 P2 30.09(5)
C2 Mg1 P2 100.85(5)
C1 Mg1 P2 128.20(6)
P1 Mg1 P2 130.43(3)
O1 Mg1 Si2 79.33(6)
N1 Mg1 Si2 125.79(6)
N2 Mg1 Si2 119.90(6)
N3 Mg1 Si2 28.90(5)
C2 Mg1 Si2 148.40(6)
C1 Mg1 Si2 167.12(6)
P1 Mg1 Si2 152.63(3)
P2 Mg1 Si2 58.83(2)
N2 P1 C1 113.05(11)
N2 P1 C8 110.83(11)
C1 P1 C8 106.13(13)
N2 P1 C11 109.11(11)
C1 P1 C11 112.18(13)
C8 P1 C11 105.24(12)
N2 P1 Mg1 44.01(6)
C1 P1 Mg1 69.60(9)
C8 P1 Mg1 131.40(8)
C11 P1 Mg1 121.49(9)
N3 P2 C7 115.29(11)
N3 P2 C17 114.22(11)
C7 P2 C17 104.53(13)
N3 P2 C14 104.31(10)
C7 P2 C14 111.65(12)
C17 P2 C14 106.69(13)
N3 P2 Mg1 40.46(7)
C7 P2 Mg1 85.37(8)
C17 P2 Mg1 152.83(9)
C14 P2 Mg1 92.39(9)
N2 Si1 C22 110.70(12)
N2 Si1 C20 110.85(13)
C22 Si1 C20 108.64(18)
N2 Si1 C21 116.22(13)
C22 Si1 C21 104.80(17)
C20 Si1 C21 105.18(18)
N3 Si2 C23 108.77(13)
N3 Si2 C25 114.25(14)
C23 Si2 C25 107.2(2)
N3 Si2 C24 115.11(15)
C23 Si2 C24 103.62(16)
C25 Si2 C24 107.1(2)
N3 Si2 Mg1 36.16(7)
C23 Si2 Mg1 77.43(12)
C25 Si2 Mg1 143.36(14)
C24 Si2 Mg1 106.91(13)
C2 N1 C6 120.78(19)
C2 N1 Mg1 107.61(14)
C6 N1 Mg1 125.43(15)
P1 N2 Si1 126.57(11)
P1 N2 Mg1 102.94(9)
Si1 N2 Mg1 130.48(11)
P2 N3 Si2 134.92(12)
P2 N3 Mg1 109.44(10)
Si2 N3 Mg1 114.93(10)
C2 C1 P1 126.15(19)
C2 C1 Mg1 74.31(14)
P1 C1 Mg1 75.79(9)
N1 C2 C3 120.8(2)
N1 C2 C1 117.7(2)
C3 C2 C1 121.4(2)
N1 C2 Mg1 44.65(10)
C3 C2 Mg1 154.60(19)
C1 C2 Mg1 75.96(14)
C4 C3 C2 118.7(2)
C5 C4 C3 120.9(2)
C4 C5 C6 120.4(2)
N1 C6 C7 119.9(2)
N1 C6 C5 118.4(2)
C7 C6 C5 121.7(2)
C6 C7 P2 127.72(18)
C10 C8 C9 110.1(3)
C10 C8 P1 116.5(2)
C9 C8 P1 110.86(18)
C12 C11 C13 109.1(3)
C12 C11 P1 111.73(19)
C13 C11 P1 111.5(2)
C15 C14 C16 111.8(2)
C15 C14 P2 115.65(19)
C16 C14 P2 112.46(18)
C19 C17 C18 109.5(3)
C19 C17 P2 114.4(2)
C18 C17 P2 111.4(2)
C32 C31 O1 108.2(3)
C31 C32 C33 109.7(4)
C32 C33 C34 105.7(3)
O1 C34 C33 106.1(3)
C34 O1 C31 107.0(2)
C34 O1 Mg1 128.84(16)
C31 O1 Mg1 118.00(16)

loop_
_geom_bond_atom_site_label_1
_geom_bond_atom_site_label_2
_geom_bond_distance
Mg1 O1 2.0463(17)
Mg1 N1 2.0608(19)
Mg1 N2 2.0764(18)
Mg1 N3 2.097(2)
Mg1 C2 2.795(2)
Mg1 C1 2.816(3)
Mg1 P1 2.9127(9)
Mg1 P2 3.0470(9)
Mg1 Si2 3.2225(11)
P1 N2 1.630(2)
P1 C1 1.707(2)
P1 C8 1.838(3)
P1 C11 1.853(2)
P2 N3 1.6201(19)
P2 C7 1.722(2)
P2 C17 1.831(3)
P2 C14 1.848(2)
Si1 N2 1.7230(19)
Si1 C22 1.854(4)
Si1 C20 1.870(3)
Si1 C21 1.882(3)
Si2 N3 1.7177(19)
Si2 C23 1.869(3)
Si2 C25 1.876(4)
Si2 C24 1.886(3)
N1 C2 1.365(3)
N1 C6 1.382(3)
C1 C2 1.440(3)
C2 C3 1.399(3)
C3 C4 1.385(4)
C4 C5 1.360(4)
C5 C6 1.419(3)
C6 C7 1.397(3)
C8 C10 1.532(4)
C8 C9 1.538(4)
C11 C12 1.523(4)
C11 C13 1.542(4)
C14 C15 1.533(3)
C14 C16 1.533(4)
C17 C19 1.534(4)
C17 C18 1.538(4)
C31 C32 1.373(5)
C31 O1 1.455(3)
C32 C33 1.454(6)
C33 C34 1.491(5)
C34 O1 1.440(3)
